data_7210095
loop_
_publ_author_name
'Rajput, Gunjan'
'Singh, Vikram'
'Gupta, Ajit N.'
'Yadav, Manoj Kumar'
'Kumar, Vinod'
'Singh, Santosh Kumar'
'Prasad, Akhilesh'
'Drew, Michael G. B.'
'Singh, Nanhai'

_publ_section_title
;
 Unusual C--H&#x22EF;Ni anagostic interactions in new homoleptic Ni(ii)
 dithio complexes
;
_journal_issue 23
_journal_name_full CrystEngComm
_journal_page_first 4676
_journal_paper_doi 10.1039/c3ce27096c
_journal_volume 15
_journal_year 2013
_chemical_formula_sum 'C12 H18 Ni O2 S4'
_chemical_formula_weight 381.21
_chemical_name_systematic
;
?
;
_space_group_IT_number 14
_symmetry_cell_setting monoclinic
_symmetry_space_group_name_Hall '-P 2yn'
_symmetry_space_group_name_H-M 'P 1 21/n 1'
_atom_sites_solution_hydrogens geom
_atom_sites_solution_primary direct
_atom_sites_solution_secondary difmap
_audit_creation_method SHELXL-97
_cell_angle_alpha 90.00
_cell_angle_beta 100.526(16)
_cell_angle_gamma 90.00
_cell_formula_units_Z 2
_cell_length_a 6.1029(10)
_cell_length_b 21.056(3)
_cell_length_c 6.3665(9)
_cell_measurement_reflns_used 3598
_cell_measurement_temperature 293(2)
_cell_measurement_theta_max 27.48
_cell_measurement_theta_min 3.40
_cell_volume 804.3(2)
_computing_cell_refinement 'Crysalis, Oxford Diffraction'
_computing_data_collection 'Crysalis, Oxford Diffraction'
_computing_data_reduction 'Crysalis, Oxford Diffraction'
_computing_molecular_graphics PLATON(Spek,2004)
_computing_structure_refinement 'SHELXL-97 (Sheldrick, 1997)'
_computing_structure_solution 'SHELXS-97 (Sheldrick, 1997)'
_diffrn_ambient_temperature 293(2)
_diffrn_measured_fraction_theta_full 0.959
_diffrn_measured_fraction_theta_max 0.959
_diffrn_measurement_device 'Oxford Diffaction X-Calibur System'
_diffrn_measurement_method '321 frames, counting time 10 s.'
_diffrn_radiation_monochromator graphite
_diffrn_radiation_source 'fine-focus sealed tube'
_diffrn_radiation_type MoK\a
_diffrn_radiation_wavelength 0.71073
_diffrn_reflns_av_R_equivalents 0.0636
_diffrn_reflns_av_sigmaI/netI 0.0838
_diffrn_reflns_limit_h_max 7
_diffrn_reflns_limit_h_min -7
_diffrn_reflns_limit_k_max 27
_diffrn_reflns_limit_k_min -26
_diffrn_reflns_limit_l_max 8
_diffrn_reflns_limit_l_min -8
_diffrn_reflns_number 3598
_diffrn_reflns_theta_full 27.48
_diffrn_reflns_theta_max 27.48
_diffrn_reflns_theta_min 3.40
_diffrn_standards_decay_% n/a
_diffrn_standards_interval_count n/a
_diffrn_standards_interval_time n/a
_diffrn_standards_number n/a
_exptl_absorpt_coefficient_mu 1.719
_exptl_absorpt_correction_T_max 1.000
_exptl_absorpt_correction_T_min 0.902
_exptl_absorpt_correction_type empirical
_exptl_absorpt_process_details 'ABSPACK, Oxford Diffraction Ltd'
_exptl_crystal_colour brown
_exptl_crystal_density_diffrn 1.574
_exptl_crystal_density_method 'not measured'
_exptl_crystal_description needle
_exptl_crystal_F_000 396
_exptl_crystal_size_max 0.30
_exptl_crystal_size_mid 0.05
_exptl_crystal_size_min 0.05
_refine_diff_density_max 0.579
_refine_diff_density_min -0.571
_refine_diff_density_rms 0.103
_refine_ls_extinction_method none
_refine_ls_goodness_of_fit_ref 1.010
_refine_ls_hydrogen_treatment constr
_refine_ls_matrix_type full
_refine_ls_number_parameters 102
_refine_ls_number_reflns 1771
_refine_ls_number_restraints 0
_refine_ls_restrained_S_all 1.010
_refine_ls_R_factor_all 0.1005
_refine_ls_R_factor_gt 0.0626
_refine_ls_shift/su_max 0.000
_refine_ls_shift/su_mean 0.000
_refine_ls_structure_factor_coef Fsqd
_refine_ls_weighting_details
;
_refine_ls_weighting_details
w=1/[\s^2^(Fo^2^)+(0.0647P)^2^+0.3874P] where P=(Fo^2^+2Fc^2^)/3
;
_refine_ls_weighting_scheme calc
_refine_ls_wR_factor_gt 0.1343
_refine_ls_wR_factor_ref 0.1660
_reflns_number_gt 1171
_reflns_number_total 1771
_reflns_threshold_expression >2sigma(I)
_cod_data_source_file c3ce27096c.txt
_cod_data_source_block 2
_cod_original_sg_symbol_H-M P21/n
_cod_database_code 7210095

loop_
_symmetry_equiv_pos_as_xyz
'x, y, z'
'-x+1/2, y+1/2, -z+1/2'
'-x, -y, -z'
'x-1/2, -y-1/2, z-1/2'

loop_
_atom_site_label
_atom_site_type_symbol
_atom_site_fract_x
_atom_site_fract_y
_atom_site_fract_z
_atom_site_U_iso_or_equiv
_atom_site_adp_type
_atom_site_occupancy
_atom_site_symmetry_multiplicity
_atom_site_calc_flag
_atom_site_refinement_flags
_atom_site_disorder_assembly
_atom_site_disorder_group
Ni1 Ni 0.0000 0.0000 0.0000 0.0405(3) Uani 1 2 d S . .
S11 S -0.2405(2) 0.00883(6) 0.2203(2) 0.0509(4) Uani 1 1 d . . .
C12 C -0.0929(8) 0.0759(2) 0.3030(8) 0.0407(11) Uani 1 1 d . . .
S13 S 0.1182(2) 0.08867(6) 0.1695(2) 0.0542(4) Uani 1 1 d . . .
O14 O -0.1325(6) 0.11503(16) 0.4480(6) 0.0507(9) Uani 1 1 d . B .
C15 C -0.3108(9) 0.1016(2) 0.5708(8) 0.0489(13) Uani 1 1 d . . .
H15A H -0.4394 0.0834 0.4780 0.059 Uiso 1 1 calc R A 1
H15B H -0.2585 0.0715 0.6844 0.059 Uiso 1 1 calc R A 1
C6A C -0.3707(14) 0.1615(3) 0.6601(13) 0.096(3) Uani 0.447(12) 1 d P B 1
H6A H -0.4575 0.1816 0.5326 0.115 Uiso 0.447(12) 1 calc PR B 1
C7A C -0.268(2) 0.2098(6) 0.753(2) 0.063(5) Uiso 0.447(12) 1 d P B 1
H7A1 H -0.2647 0.2458 0.6589 0.075 Uiso 0.447(12) 1 calc PR B 1
H7A2 H -0.1187 0.2000 0.8290 0.075 Uiso 0.447(12) 1 calc PR B 1
C8A C -0.434(3) 0.2167(8) 0.898(3) 0.087(7) Uani 0.447(12) 1 d P B 1
H8A1 H -0.3703 0.2131 1.0483 0.104 Uiso 0.447(12) 1 calc PR B 1
H8A2 H -0.5258 0.2546 0.8703 0.104 Uiso 0.447(12) 1 calc PR B 1
C9A C -0.5455(12) 0.1591(3) 0.8065(11) 0.078(2) Uani 0.447(12) 1 d P B 1
H9A1 H -0.6981 0.1651 0.7337 0.094 Uiso 0.447(12) 1 calc PR B 1
H9A2 H -0.5314 0.1231 0.9030 0.094 Uiso 0.447(12) 1 calc PR B 1
C6B C -0.3707(14) 0.1615(3) 0.6601(13) 0.096(3) Uani 0.553(12) 1 d P B 2
H6B H -0.2338 0.1739 0.7574 0.115 Uiso 0.553(12) 1 calc PR B 2
C7B C -0.448(2) 0.2172(5) 0.569(2) 0.077(4) Uani 0.553(12) 1 d P B 2
H7B1 H -0.5191 0.2131 0.4203 0.092 Uiso 0.553(12) 1 calc PR B 2
H7B2 H -0.3377 0.2508 0.5870 0.092 Uiso 0.553(12) 1 calc PR B 2
C8B C -0.611(3) 0.2221(7) 0.720(3) 0.099(6) Uani 0.553(12) 1 d P B 2
H8B1 H -0.5760 0.2560 0.8236 0.119 Uiso 0.553(12) 1 calc PR B 2
H8B2 H -0.7649 0.2245 0.6478 0.119 Uiso 0.553(12) 1 calc PR B 2
C9B C -0.5455(12) 0.1591(3) 0.8065(11) 0.078(2) Uani 0.553(12) 1 d P B 2
H9B1 H -0.6585 0.1266 0.7691 0.094 Uiso 0.553(12) 1 calc PR B 2
H9B2 H -0.4834 0.1586 0.9580 0.094 Uiso 0.553(12) 1 calc PR B 2

loop_
_atom_site_aniso_label
_atom_site_aniso_U_11
_atom_site_aniso_U_22
_atom_site_aniso_U_33
_atom_site_aniso_U_23
_atom_site_aniso_U_13
_atom_site_aniso_U_12
Ni1 0.0396(6) 0.0401(6) 0.0448(6) -0.0068(4) 0.0158(4) -0.0032(4)
S11 0.0512(8) 0.0472(8) 0.0612(9) -0.0168(6) 0.0284(7) -0.0136(6)
C12 0.044(3) 0.029(2) 0.052(3) -0.001(2) 0.016(2) 0.000(2)
S13 0.0532(9) 0.0515(8) 0.0655(10) -0.0186(7) 0.0307(7) -0.0164(6)
O14 0.052(2) 0.0425(19) 0.065(2) -0.0132(17) 0.0295(18) -0.0078(17)
C15 0.054(3) 0.044(3) 0.055(3) -0.002(2) 0.027(3) 0.000(3)
C6A 0.131(7) 0.043(3) 0.145(7) -0.018(4) 0.109(6) -0.014(4)
C8A 0.097(14) 0.096(13) 0.083(13) -0.039(10) 0.059(11) -0.031(10)
C9A 0.093(5) 0.062(4) 0.099(5) -0.017(4) 0.067(4) -0.014(4)
C6B 0.131(7) 0.043(3) 0.145(7) -0.018(4) 0.109(6) -0.014(4)
C7B 0.091(10) 0.050(7) 0.105(10) 0.017(6) 0.059(8) 0.019(6)
C8B 0.080(10) 0.116(13) 0.116(13) 0.007(10) 0.056(10) 0.016(9)
C9B 0.093(5) 0.062(4) 0.099(5) -0.017(4) 0.067(4) -0.014(4)

loop_
_atom_type_symbol
_atom_type_description
_atom_type_scat_dispersion_real
_atom_type_scat_dispersion_imag
_atom_type_scat_source
C C 0.0033 0.0016 'International Tables Vol C Tables 4.2.6.8 and 6.1.1.4'
H H 0.0000 0.0000 'International Tables Vol C Tables 4.2.6.8 and 6.1.1.4'
O O 0.0106 0.0060 'International Tables Vol C Tables 4.2.6.8 and 6.1.1.4'
S S 0.1246 0.1234 'International Tables Vol C Tables 4.2.6.8 and 6.1.1.4'
Ni Ni 0.3393 1.1124 'International Tables Vol C Tables 4.2.6.8 and 6.1.1.4'

loop_
_geom_angle_atom_site_label_1
_geom_angle_atom_site_label_2
_geom_angle_atom_site_label_3
_geom_angle
_geom_angle_site_symmetry_1
_geom_angle_site_symmetry_3
S13 Ni1 S13 180.0 3 .
S13 Ni1 S11 79.33(5) 3 3
S13 Ni1 S11 100.67(5) . 3
S13 Ni1 S11 100.67(5) 3 .
S13 Ni1 S11 79.33(5) . .
S11 Ni1 S11 180.0 3 .
C12 S11 Ni1 83.74(17) . .
O14 C12 S13 121.1(3) . .
O14 C12 S11 126.2(4) . .
S13 C12 S11 112.7(3) . .
C12 S13 Ni1 84.26(16) . .
C12 O14 C15 120.4(4) . .
C6B C15 C6A 0.0(6) . .
C6B C15 O14 107.5(4) . .
C6A C15 O14 107.5(4) . .
C6B C15 H15A 110.2 . .
C6A C15 H15A 110.2 . .
O14 C15 H15A 110.2 . .
C6B C15 H15B 110.2 . .
C6A C15 H15B 110.2 . .
O14 C15 H15B 110.2 . .
H15A C15 H15B 108.5 . .
C7A C6A C15 136.9(10) . .
C7A C6A C9A 94.7(8) . .
C15 C6A C9A 117.3(5) . .
C7A C6A C8A 48.4(7) . .
C15 C6A C8A 153.5(8) . .
C9A C6A C8A 46.4(5) . .
C7A C6A H6A 100.7 . .
C15 C6A H6A 100.7 . .
C9A C6A H6A 100.7 . .
C8A C6A H6A 103.0 . .
C6A C7A C8A 91.7(10) . .
C6A C7A H7A1 113.3 . .
C8A C7A H7A1 113.3 . .
C6A C7A H7A2 113.3 . .
C8A C7A H7A2 113.3 . .
H7A1 C7A H7A2 110.7 . .
C9A C8A C7A 89.6(9) . .
C9A C8A H8A1 113.7 . .
C7A C8A H8A1 113.7 . .
C6A C8A H8A1 127.0 . .
C9A C8A H8A2 113.7 . .
C7A C8A H8A2 113.7 . .
C6A C8A H8A2 121.7 . .
H8A1 C8A H8A2 111.0 . .
C8A C9A C6A 83.7(6) . .
C8A C9A H9A1 114.7 . .
C6A C9A H9A1 114.7 . .
C8A C9A H9A2 114.7 . .
C6A C9A H9A2 114.7 . .
H9A1 C9A H9A2 111.8 . .
C7B C6B C15 132.5(9) . .
C7B C6B C9B 93.5(6) . .
C15 C6B C9B 117.3(5) . .
C7B C6B H6B 103.4 . .
C15 C6B H6B 103.4 . .
C9B C6B H6B 103.4 . .
C8B C6B H6B 106.0 . .
C6B C7B C8B 90.3(9) . .
C6B C7B H7B1 113.6 . .
C8B C7B H7B1 113.6 . .
C6B C7B H7B2 113.6 . .
C8B C7B H7B2 113.6 . .
H7B1 C7B H7B2 110.9 . .
C9B C8B C7B 90.8(8) . .
C9B C8B H8B1 113.5 . .
C7B C8B H8B1 113.5 . .
C6B C8B H8B1 121.0 . .
C9B C8B H8B2 113.5 . .
C7B C8B H8B2 113.5 . .
C6B C8B H8B2 128.0 . .
H8B1 C8B H8B2 110.8 . .
C8B C9B C6B 85.0(6) . .
C8B C9B H9B1 114.5 . .
C6B C9B H9B1 114.5 . .
C8B C9B H9B2 114.5 . .
C6B C9B H9B2 114.5 . .
H9B1 C9B H9B2 111.6 . .

loop_
_geom_bond_atom_site_label_1
_geom_bond_atom_site_label_2
_geom_bond_distance
_geom_bond_site_symmetry_2
Ni1 S13 2.2105(13) 3
Ni1 S13 2.2105(13) .
Ni1 S11 2.2155(14) 3
Ni1 S11 2.2155(14) .
S11 C12 1.705(5) .
C12 O14 1.294(5) .
C12 S13 1.689(5) .
O14 C15 1.479(5) .
C15 C6B 1.458(7) .
C15 C6A 1.458(7) .
C15 H15A 0.9700 .
C15 H15B 0.9700 .
C6A C7A 1.283(15) .
C6A C9A 1.540(7) .
C6A H6A 0.9800 .
C7A C8A 1.498(18) .
C7A H7A1 0.9700 .
C7A H7A2 0.9700 .
C8A C9A 1.458(15) .
C8A H8A1 0.9700 .
C8A H8A2 0.9700 .
C9A H9A1 0.9700 .
C9A H9A2 0.9700 .
C6B C7B 1.355(13) .
C6B C9B 1.540(7) .
C6B H6B 0.9800 .
C7B C8B 1.503(16) .
C7B H7B1 0.9700 .
C7B H7B2 0.9700 .
C8B C9B 1.464(15) .
C8B H8B1 0.9700 .
C8B H8B2 0.9700 .
C9B H9B1 0.9700 .
C9B H9B2 0.9700 .
